data_7155219
loop_
_publ_author_name
'Huang, Wei-Sheng'
'Chen, Li'
'Zheng, Zhan-Jiang'
'Yang, Ke-Fang'
'Xu, Zheng'
'Cui, Yu-Ming'
'Xu, Li-Wen'

_publ_section_title
;
 Catalytic asymmetric bromochlorination of aromatic allylic alcohols
 promoted by multifunctional Schiff base ligands.
;
_journal_issue 33
_journal_name_full 'Organic &amp; biomolecular chemistry'
_journal_page_first 7927
_journal_page_last 7932
_journal_paper_doi 10.1039/c6ob01306f
_journal_volume 14
_journal_year 2016
_chemical_absolute_configuration unk
_chemical_formula_sum 'C9 H10 Br Cl O'
_chemical_formula_weight 249.53
_chemical_name_systematic
; 
 ? 
;
_space_group_IT_number 19
_symmetry_cell_setting orthorhombic
_symmetry_space_group_name_Hall 'P 2ac 2ab'
_symmetry_space_group_name_H-M 'P 21 21 21'
_atom_sites_solution_hydrogens geom
_atom_sites_solution_primary direct
_atom_sites_solution_secondary difmap
_audit_creation_method SHELXL-97
_audit_update_record
;
2015-11-09 deposited with the CCDC.
2016-07-28 downloaded from the CCDC.
;
_cell_angle_alpha 90.00
_cell_angle_beta 90.00
_cell_angle_gamma 90.00
_cell_formula_units_Z 4
_cell_length_a 5.3545(14)
_cell_length_b 11.656(3)
_cell_length_c 15.876(4)
_cell_measurement_reflns_used 1694
_cell_measurement_temperature 296(2)
_cell_measurement_theta_max 26.82
_cell_measurement_theta_min 2.45
_cell_volume 990.9(4)
_computing_cell_refinement 'Bruker SAINT'
_computing_data_collection 'Bruker APEX2'
_computing_data_reduction 'Bruker SAINT'
_computing_molecular_graphics 'Bruker SHELXTL'
_computing_publication_material 'Bruker SHELXTL'
_computing_structure_refinement 'SHELXL-97 (Sheldrick, 2008)'
_computing_structure_solution 'SHELXS-97 (Sheldrick, 2008)'
_diffrn_ambient_temperature 296(2)
_diffrn_measured_fraction_theta_full 0.986
_diffrn_measured_fraction_theta_max 0.986
_diffrn_measurement_device_type 'Bruker APEX-II CCD'
_diffrn_measurement_method '\f and \w scans'
_diffrn_radiation_monochromator graphite
_diffrn_radiation_source 'fine-focus sealed tube'
_diffrn_radiation_type MoK\a
_diffrn_radiation_wavelength 0.71073
_diffrn_reflns_av_R_equivalents 0.0203
_diffrn_reflns_av_sigmaI/netI 0.0507
_diffrn_reflns_limit_h_max 5
_diffrn_reflns_limit_h_min -6
_diffrn_reflns_limit_k_max 13
_diffrn_reflns_limit_k_min -13
_diffrn_reflns_limit_l_max 19
_diffrn_reflns_limit_l_min -11
_diffrn_reflns_number 3167
_diffrn_reflns_theta_full 25.17
_diffrn_reflns_theta_max 25.17
_diffrn_reflns_theta_min 2.17
_exptl_absorpt_coefficient_mu 4.368
_exptl_absorpt_correction_T_max 0.400
_exptl_absorpt_correction_T_min 0.349
_exptl_absorpt_correction_type multi-scan
_exptl_crystal_colour colorless
_exptl_crystal_density_diffrn 1.673
_exptl_crystal_density_method 'not measured'
_exptl_crystal_description block
_exptl_crystal_F_000 496
_exptl_crystal_size_max 0.25
_exptl_crystal_size_mid 0.24
_exptl_crystal_size_min 0.21
_refine_diff_density_max 0.249
_refine_diff_density_min -0.569
_refine_diff_density_rms 0.061
_refine_ls_abs_structure_details 'Flack H D (1983), Acta Cryst. A39, 876-881'
_refine_ls_abs_structure_Flack 0.035(12)
_refine_ls_extinction_method none
_refine_ls_goodness_of_fit_ref 1.063
_refine_ls_hydrogen_treatment mixed
_refine_ls_matrix_type full
_refine_ls_number_parameters 110
_refine_ls_number_reflns 1715
_refine_ls_number_restraints 0
_refine_ls_restrained_S_all 1.063
_refine_ls_R_factor_all 0.0316
_refine_ls_R_factor_gt 0.0279
_refine_ls_shift/su_max 0.001
_refine_ls_shift/su_mean 0.000
_refine_ls_structure_factor_coef Fsqd
_refine_ls_weighting_details 'calc w=1/[\s^2^(Fo^2^)+(0.0129P)^2^+0.1694P] where P=(Fo^2^+2Fc^2^)/3'
_refine_ls_weighting_scheme calc
_refine_ls_wR_factor_gt 0.0666
_refine_ls_wR_factor_ref 0.0679
_reflns_number_gt 1573
_reflns_number_total 1715
_reflns_threshold_expression >2sigma(I)
_cod_data_source_file c6ob01306f2.cif
_cod_data_source_block mo_20151028b_0m
_cod_depositor_comments 'Adding full bibliography for 7155219.cif.'
_cod_original_cell_volume 990.9(5)
_cod_original_sg_symbol_H-M P2(1)2(1)2(1)
_cod_database_code 7155219

loop_
_symmetry_equiv_pos_as_xyz
'x, y, z'
'x+1/2, -y+1/2, -z'
'-x, y+1/2, -z+1/2'
'-x+1/2, -y, z+1/2'

loop_
_atom_site_label
_atom_site_type_symbol
_atom_site_fract_x
_atom_site_fract_y
_atom_site_fract_z
_atom_site_U_iso_or_equiv
_atom_site_adp_type
_atom_site_occupancy
_atom_site_symmetry_multiplicity
_atom_site_calc_flag
_atom_site_refinement_flags
C2 C 0.3516(7) 0.6047(3) 0.3643(2) 0.0512(9) Uani 1 1 d .
H2 H 0.4839 0.5957 0.3269 0.061 Uiso 1 1 calc R
Br1 Br -0.06585(8) 0.59550(4) 0.17687(2) 0.05896(15) Uani 1 1 d .
C7 C 0.1804(6) 0.7671(3) 0.2741(2) 0.0421(7) Uani 1 1 d .
H7 H 0.0312 0.8158 0.2754 0.051 Uiso 1 1 calc R
Cl1 Cl 0.45726(17) 0.86071(7) 0.28338(6) 0.0512(2) Uani 1 1 d .
O1 O 0.1931(7) 0.7545(3) 0.03622(16) 0.0777(10) Uani 1 1 d .
H1 H 0.3210 0.7158 0.0352 0.116 Uiso 1 1 calc R
C9 C 0.1590(9) 0.7999(4) 0.1177(2) 0.0625(11) Uani 1 1 d .
H9A H -0.0088 0.8308 0.1219 0.075 Uiso 1 1 calc R
H9B H 0.2751 0.8628 0.1258 0.075 Uiso 1 1 calc R
C5 C -0.0388(8) 0.6297(4) 0.4751(2) 0.0607(11) Uani 1 1 d .
H5 H -0.1723 0.6376 0.5121 0.073 Uiso 1 1 calc R
C4 C 0.1388(8) 0.5487(4) 0.4896(2) 0.0582(10) Uani 1 1 d .
H4 H 0.1272 0.5017 0.5367 0.070 Uiso 1 1 calc R
C6 C -0.0213(7) 0.6997(4) 0.4058(2) 0.0531(9) Uani 1 1 d .
H6 H -0.1410 0.7564 0.3973 0.064 Uiso 1 1 calc R
C8 C 0.1973(7) 0.7124(3) 0.1873(2) 0.0453(8) Uani 1 1 d .
H8 H 0.3611 0.6760 0.1806 0.054 Uiso 1 1 calc R
C1 C 0.1705(6) 0.6875(3) 0.34882(19) 0.0406(8) Uani 1 1 d .
C3 C 0.3358(8) 0.5361(3) 0.4346(3) 0.0572(10) Uani 1 1 d .
H3 H 0.4581 0.4812 0.4450 0.069 Uiso 1 1 calc R

loop_
_atom_site_aniso_label
_atom_site_aniso_U_11
_atom_site_aniso_U_22
_atom_site_aniso_U_33
_atom_site_aniso_U_23
_atom_site_aniso_U_13
_atom_site_aniso_U_12
C2 0.0502(18) 0.051(2) 0.053(2) 0.000(2) 0.0096(16) 0.0103(18)
Br1 0.0613(2) 0.0615(2) 0.0540(2) -0.0105(2) 0.0010(2) -0.0149(2)
C7 0.0396(15) 0.0441(18) 0.0426(19) -0.0038(16) 0.0007(15) 0.0044(16)
Cl1 0.0510(4) 0.0436(4) 0.0588(5) 0.0013(4) -0.0104(4) -0.0052(4)
O1 0.086(2) 0.105(3) 0.0417(16) 0.0001(16) 0.0083(15) -0.003(2)
C9 0.080(3) 0.062(2) 0.046(2) 0.0070(19) 0.001(2) -0.011(2)
C5 0.052(2) 0.095(3) 0.0350(18) 0.002(2) 0.0086(19) 0.006(3)
C4 0.074(3) 0.060(2) 0.0405(19) 0.0028(18) -0.0014(18) -0.006(2)
C6 0.0450(19) 0.068(2) 0.047(2) -0.0090(18) 0.0011(16) 0.0175(19)
C8 0.0440(15) 0.0492(19) 0.0428(19) -0.0024(17) 0.0031(16) -0.0033(16)
C1 0.0402(15) 0.0460(19) 0.0355(17) -0.0076(14) -0.0020(14) 0.0025(16)
C3 0.060(2) 0.048(2) 0.063(2) 0.004(2) 0.004(2) 0.014(2)

loop_
_atom_type_symbol
_atom_type_description
_atom_type_scat_dispersion_real
_atom_type_scat_dispersion_imag
_atom_type_scat_source
C C 0.0033 0.0016 'International Tables Vol C Tables 4.2.6.8 and 6.1.1.4'
H H 0.0000 0.0000 'International Tables Vol C Tables 4.2.6.8 and 6.1.1.4'
O O 0.0106 0.0060 'International Tables Vol C Tables 4.2.6.8 and 6.1.1.4'
Cl Cl 0.1484 0.1585 'International Tables Vol C Tables 4.2.6.8 and 6.1.1.4'
Br Br -0.2901 2.4595 'International Tables Vol C Tables 4.2.6.8 and 6.1.1.4'

loop_
_geom_angle_atom_site_label_1
_geom_angle_atom_site_label_2
_geom_angle_atom_site_label_3
_geom_angle
C3 C2 C1 120.3(3)
C3 C2 H2 119.9
C1 C2 H2 119.9
C1 C7 C8 117.2(3)
C1 C7 Cl1 109.2(2)
C8 C7 Cl1 105.8(2)
C1 C7 H7 108.1
C8 C7 H7 108.1
Cl1 C7 H7 108.1
C9 O1 H1 109.5
O1 C9 C8 113.4(4)
O1 C9 H9A 108.9
C8 C9 H9A 108.9
O1 C9 H9B 108.9
C8 C9 H9B 108.9
H9A C9 H9B 107.7
C4 C5 C6 120.1(4)
C4 C5 H5 120.0
C6 C5 H5 120.0
C5 C4 C3 120.2(4)
C5 C4 H4 119.9
C3 C4 H4 119.9
C5 C6 C1 121.1(4)
C5 C6 H6 119.5
C1 C6 H6 119.5
C9 C8 C7 111.7(3)
C9 C8 Br1 107.9(3)
C7 C8 Br1 108.9(2)
C9 C8 H8 109.4
C7 C8 H8 109.4
Br1 C8 H8 109.4
C6 C1 C2 118.4(3)
C6 C1 C7 118.7(3)
C2 C1 C7 122.8(3)
C2 C3 C4 119.9(4)
C2 C3 H3 120.0
C4 C3 H3 120.0

loop_
_geom_bond_atom_site_label_1
_geom_bond_atom_site_label_2
_geom_bond_distance
C2 C3 1.376(6)
C2 C1 1.390(5)
C2 H2 0.9300
Br1 C8 1.967(4)
C7 C1 1.507(5)
C7 C8 1.522(5)
C7 Cl1 1.846(4)
C7 H7 0.9800
O1 C9 1.409(5)
O1 H1 0.8200
C9 C8 1.518(5)
C9 H9A 0.9700
C9 H9B 0.9700
C5 C4 1.359(6)
C5 C6 1.372(6)
C5 H5 0.9300
C4 C3 1.377(6)
C4 H4 0.9300
C6 C1 1.376(5)
C6 H6 0.9300
C8 H8 0.9800
C3 H3 0.9300
